data_1558044
loop_
_publ_author_name
'Kansikas, Jarno'
'Leskela, Markku'
'Sipila, Kaija'
'Hase, Tapio'

_publ_section_title
;
 Synthesis and Structure of an Intramolecularly Hydrogen-Bonded
 2-Phenyl-1-phenylthio-1-(2-tetrahydropyranylthio)propan-2-ol Diastereomer
;
_journal_name_full 'Acta Chemica Scandinavica'
_journal_page_first 809
_journal_page_last 812
_journal_paper_doi 10.3891/acta.chem.scand.49-0809
_journal_volume 49
_journal_year 1995
_chemical_formula_sum 'C20 H24 O2 S2'
_chemical_formula_weight 360.50
_chemical_name_common
;
2-Phenyl-1-phenylthio-1-(2-tetrahydropyranylthio)propan-2-ol Diastereomer
;
_space_group_IT_number 14
_space_group_name_Hall '-P 2ybc'
_space_group_name_H-M_alt 'P 1 21/c 1'
_symmetry_cell_setting monoclinic
_symmetry_Int_Tables_number 14
_symmetry_space_group_name_Hall '-P 2ybc'
_symmetry_space_group_name_H-M 'P 1 21/c 1'
_cell_angle_alpha 90.
_cell_angle_beta 96.31(3)
_cell_angle_gamma 90.
_cell_formula_units_Z 4
_cell_length_a 5.724(3)
_cell_length_b 19.756(7)
_cell_length_c 16.587(6)
_cell_volume 1864.3(14)
_diffrn_ambient_temperature 293
_diffrn_radiation_probe x-ray
_diffrn_radiation_type MoK\a
_diffrn_radiation_wavelength 0.71069
_exptl_absorpt_coefficient_mu 0.295
_exptl_crystal_density_diffrn 1.284
_exptl_crystal_F_000 768
_refine_ls_goodness_of_fit_ref 1.20
_refine_ls_number_parameters 289
_refine_ls_number_reflns 2724
_refine_ls_R_factor_all 0.0803
_refine_ls_R_factor_gt 0.0417
_refine_ls_wR_factor_gt 0.0409
_refine_ls_wR_factor_ref 0.0470
_cod_data_source_file Acta-Chem-Scand-1995-49-809.cif
_cod_data_source_block 1
_cod_original_cell_volume 1864.3(9)
_cod_original_sg_symbol_H-M 'P 21/c'
_cod_database_code 1558044

loop_
_space_group_symop_id
_space_group_symop_operation_xyz
1 x,y,z
2 -x,1/2+y,1/2-z
3 -x,-y,-z
4 x,1/2-y,1/2+z

loop_
_atom_site_label
_atom_site_type_symbol
_atom_site_thermal_displace_type
_atom_site_fract_x
_atom_site_fract_y
_atom_site_fract_z
_atom_site_occupancy
_atom_site_U_iso_or_equiv
_atom_site_calc_flag
_atom_site_refinement_flags
_atom_site_disorder_assembly
_atom_site_disorder_group
S1 S Uiso 0.34020(10) 0.27530(10) 0.33160(10) 1.000 0.0430(10) . . . .
S2 S Uiso 0.02740(10) 0.30000(10) 0.46700(10) 1.000 0.0460(10) . . . .
O1 O Uiso 0.2668(3) 0.42250(10) 0.35790(10) 1.000 0.0450(10) . . . .
O2 O Uiso 0.3038(3) 0.39940(10) 0.52640(10) 1.000 0.0550(10) . . . .
C1 C Uiso 0.0681(4) 0.31310(10) 0.36030(10) 1.000 0.0360(10) . . . .
C2 C Uiso 0.0560(4) 0.38750(10) 0.32850(10) 1.000 0.0380(10) . . . .
C3 C Uiso -0.1556(5) 0.4249(2) 0.3546(2) 1.000 0.0500(10) . . . .
C4 C Uiso 0.3009(4) 0.18780(10) 0.35100(10) 1.000 0.0380(10) . . . .
C5 C Uiso 0.1036(5) 0.15190(10) 0.3200(2) 1.000 0.0510(10) . . . .
C6 C Uiso 0.0912(6) 0.08290(10) 0.3324(2) 1.000 0.0600(10) . . . .
C7 C Uiso 0.2761(5) 0.04880(10) 0.3743(2) 1.000 0.0600(10) . . . .
C8 C Uiso 0.4728(6) 0.08380(10) 0.4048(2) 1.000 0.0610(10) . . . .
C9 C Uiso 0.4854(5) 0.15310(10) 0.3943(2) 1.000 0.0500(10) . . . .
C10 C Uiso 0.0447(4) 0.38590(10) 0.23560(10) 1.000 0.0380(10) . . . .
C11 C Uiso -0.1461(5) 0.35520(10) 0.1900(2) 1.000 0.0460(10) . . . .
C12 C Uiso -0.1567(5) 0.35170(10) 0.1063(2) 1.000 0.0540(10) . . . .
C13 C Uiso 0.0210(5) 0.37890(10) 0.0665(2) 1.000 0.0540(10) . . . .
C14 C Uiso 0.2078(5) 0.41010(10) 0.1107(2) 1.000 0.0510(10) . . . .
C15 C Uiso 0.2213(4) 0.41380(10) 0.1948(2) 1.000 0.0430(10) . . . .
C16 C Uiso 0.3019(4) 0.32680(10) 0.52240(10) 1.000 0.0420(10) . . . .
C17 C Uiso 0.3283(5) 0.2961(2) 0.6069(2) 1.000 0.0550(10) . . . .
C18 C Uiso 0.5536(6) 0.3215(2) 0.6544(2) 1.000 0.0580(10) . . . .
C19 C Uiso 0.5613(7) 0.3977(2) 0.6545(2) 1.000 0.0610(10) . . . .
C20 C Uiso 0.5215(7) 0.4241(2) 0.5688(2) 1.000 0.0640(10) . . . .

loop_
_atom_type_symbol
_atom_type_description
_atom_type_scat_dispersion_real
_atom_type_scat_dispersion_imag
_atom_type_scat_source
C C 0.0033 0.0016 ' International Tables Vol C Tables 4.2.6.8 and 6.1.1.4'
O O 0.0106 0.0060 ' International Tables Vol C Tables 4.2.6.8 and 6.1.1.4'
S S 0.1246 0.1234 ' International Tables Vol C Tables 4.2.6.8 and 6.1.1.4'

loop_
_geom_angle_atom_site_label_1
_geom_angle_atom_site_label_2
_geom_angle_atom_site_label_3
_geom_angle
_geom_angle_site_symmetry_1
_geom_angle_site_symmetry_2
_geom_angle_site_symmetry_3
_geom_angle_publ_flag
C1 S1 C4 102.75(12) . . . yes
C1 S2 C16 104.72(11) . . . yes
C16 O2 C20 111.2(2) . . . yes
S1 C1 S2 113.28(12) . . . yes
S1 C1 C2 107.62(16) . . . yes
S2 C1 C2 117.05(14) . . . yes
O1 C2 C1 109.63(17) . . . yes
O1 C2 C3 109.7(2) . . . yes
O1 C2 C10 107.05(17) . . . yes
C1 C2 C3 111.6(2) . . . no
C1 C2 C10 108.37(15) . . . no
C3 C2 C10 110.4(2) . . . no
S1 C4 C5 123.07(17) . . . yes
S1 C4 C9 117.96(17) . . . yes
C5 C4 C9 118.8(2) . . . no
C4 C5 C6 120.2(3) . . . no
C5 C6 C7 120.6(3) . . . no
C6 C7 C8 119.6(2) . . . no
C7 C8 C9 120.4(3) . . . no
C4 C9 C8 120.4(3) . . . no
C2 C10 C11 119.8(2) . . . no
C2 C10 C15 121.8(2) . . . no
C11 C10 C15 118.4(2) . . . no
C10 C11 C12 120.7(2) . . . no
C11 C12 C13 120.4(3) . . . no
C12 C13 C14 119.4(3) . . . no
C13 C14 C15 120.9(3) . . . no
C10 C15 C14 120.3(2) . . . no
S2 C16 O2 108.51(16) . . . yes
S2 C16 C17 110.14(18) . . . yes
O2 C16 C17 110.9(2) . . . yes
C16 C17 C18 109.8(3) . . . no
C17 C18 C19 110.7(3) . . . no
C18 C19 C20 110.1(3) . . . no
O2 C20 C19 112.0(3) . . . yes

loop_
_geom_bond_atom_site_label_1
_geom_bond_atom_site_label_2
_geom_bond_distance
_geom_bond_site_symmetry_1
_geom_bond_site_symmetry_2
_geom_bond_publ_flag
S1 C1 1.837(3) . . yes
S1 C4 1.777(3) . . yes
S2 C1 1.829(3) . . yes
S2 C16 1.810(3) . . yes
O1 C2 1.429(3) . . yes
O2 C16 1.436(3) . . yes
O2 C20 1.447(4) . . yes
C1 C2 1.561(3) . . no
C2 C3 1.522(4) . . no
C2 C10 1.536(2) . . no
C4 C5 1.384(4) . . no
C4 C9 1.391(4) . . no
C5 C6 1.382(3) . . no
C6 C7 1.377(4) . . no
C7 C8 1.370(4) . . no
C8 C9 1.383(3) . . no
C10 C11 1.397(4) . . no
C10 C15 1.391(3) . . no
C11 C12 1.385(5) . . no
C12 C13 1.381(4) . . no
C13 C14 1.374(4) . . no
C14 C15 1.391(5) . . no
C16 C17 1.519(4) . . no
C17 C18 1.521(5) . . no
C18 C19 1.506(6) . . no
C19 C20 1.508(5) . . no

loop_
_geom_torsion_atom_site_label_1
_geom_torsion_atom_site_label_2
_geom_torsion_atom_site_label_3
_geom_torsion_atom_site_label_4
_geom_torsion
_geom_torsion_site_symmetry_1
_geom_torsion_site_symmetry_2
_geom_torsion_site_symmetry_3
_geom_torsion_site_symmetry_4
_geom_torsion_publ_flag
C4 S1 C1 S2 61.15(16) . . . . no
C4 S1 C1 C2 -167.84(13) . . . . no
C1 S1 C4 C5 52.6(2) . . . . no
C1 S1 C4 C9 -132.4(2) . . . . no
C16 S2 C1 S1 50.64(17) . . . . no
C16 S2 C1 C2 -75.50(19) . . . . no
C1 S2 C16 O2 78.78(16) . . . . no
C1 S2 C16 C17 -159.66(19) . . . . no
C20 O2 C16 S2 -178.91(18) . . . . no
C20 O2 C16 C17 60.0(3) . . . . no
C16 O2 C20 C19 -59.6(3) . . . . no
S1 C1 C2 O1 -54.23(17) . . . . no
S1 C1 C2 C3 -175.94(17) . . . . no
S1 C1 C2 C10 62.3(2) . . . . no
S2 C1 C2 O1 74.7(2) . . . . no
S2 C1 C2 C3 -47.1(2) . . . . no
S2 C1 C2 C10 -168.82(16) . . . . no
O1 C2 C10 C11 -179.26(19) . . . . no
O1 C2 C10 C15 1.3(3) . . . . no
C1 C2 C10 C11 62.6(3) . . . . no
C1 C2 C10 C15 -116.8(2) . . . . no
C3 C2 C10 C11 -59.9(3) . . . . no
C3 C2 C10 C15 120.7(3) . . . . no
S1 C4 C5 C6 175.3(2) . . . . no
C9 C4 C5 C6 0.3(4) . . . . no
S1 C4 C9 C8 -174.1(2) . . . . no
C5 C4 C9 C8 1.1(4) . . . . no
C4 C5 C6 C7 -1.2(5) . . . . no
C5 C6 C7 C8 0.8(5) . . . . no
C6 C7 C8 C9 0.6(5) . . . . no
C7 C8 C9 C4 -1.6(5) . . . . no
C2 C10 C11 C12 -178.4(2) . . . . no
C15 C10 C11 C12 1.1(3) . . . . no
C2 C10 C15 C14 178.6(2) . . . . no
C11 C10 C15 C14 -0.9(3) . . . . no
C10 C11 C12 C13 -0.4(3) . . . . no
C11 C12 C13 C14 -0.6(3) . . . . no
C12 C13 C14 C15 0.8(3) . . . . no
C13 C14 C15 C10 -0.1(3) . . . . no
S2 C16 C17 C18 -177.3(2) . . . . no
O2 C16 C17 C18 -57.2(3) . . . . no
C16 C17 C18 C19 54.0(4) . . . . no
C17 C18 C19 C20 -53.1(4) . . . . no
C18 C19 C20 O2 55.8(4) . . . . no
